data_9004199
loop_
_publ_author_name
'Evans, H. T.'

_publ_section_title
;
 The crystal structure of hewettite
 Note: sample Weeks number W-220-54
;
_journal_name_full 'The Canadian Mineralogist'
_journal_page_first 181
_journal_page_last 188
_journal_volume 27
_journal_year 1989
_chemical_compound_source 'Colorado Plateau, USA'
_chemical_formula_sum 'Ca0.5 O11.5 V3'
_chemical_name_mineral Hewettite
_space_group_IT_number 11
_symmetry_space_group_name_Hall '-P 2yb'
_symmetry_space_group_name_H-M 'P 1 21/m 1'
_cell_angle_alpha 90
_cell_angle_beta 97.24
_cell_angle_gamma 90
_cell_length_a 12.290
_cell_length_b 3.590
_cell_length_c 11.174
_cell_formula_units_Z 2
_cell_volume 489.078
_database_code_amcsd 0005224
_exptl_crystal_density_diffrn 2.423
_cod_original_formula_sum 'V3 O11.5 Ca.5'
_cod_database_code 9004199

loop_
_space_group_symop_operation_xyz
x,y,z
x,1/2-y,z
-x,1/2+y,-z
-x,-y,-z

loop_
_atom_site_label
_atom_site_fract_x
_atom_site_fract_y
_atom_site_fract_z
_atom_site_occupancy
_atom_site_U_iso_or_equiv
V1 0.55400 0.25000 -0.08800 1.00000 0.02900
V2 0.05500 0.25000 0.12000 1.00000 0.04000
V3 0.79600 0.25000 0.03600 1.00000 0.02600
O1 0.44600 0.25000 0.01900 1.00000 0.07000
O2 0.94000 0.25000 -0.05800 1.00000 0.03000
O3 0.68800 0.25000 -0.11800 1.00000 ?
O4 0.12300 0.25000 0.23600 1.00000 0.07000
O5 0.50000 0.25000 -0.21100 1.00000 0.05000
O6 0.93600 0.25000 0.17000 1.00000 0.07000
O7 0.70300 0.25000 0.12000 1.00000 0.01000
O8 0.17000 0.25000 0.02000 1.00000 0.02000
Ca 0.22800 0.25000 0.47000 0.50000 0.07000
O9 0.68100 0.25000 0.65700 1.00000 0.08000
O10 0.14700 0.25000 0.64600 1.00000 0.15000
O11 0.67400 0.25000 0.36800 1.00000 0.08000
O12 0.07100 0.25000 0.40900 0.50000 0.08000

loop_
_cod_related_entry_id
_cod_related_entry_database
_cod_related_entry_code
1 AMCSD 0005224
